data_7017998
loop_
_publ_author_name
'Yatabe, Takeshi'
'Karasawa, Masaki'
'Isobe, Kiyoshi'
'Ogo, Seiji'
'Nakai, Hidetaka'

_publ_section_title
;
 A naphthyl-substituted pentamethylcyclopentadienyl ligand and its Sm(II)
 bent-metallocene complexes with solvent-induced structure change.
;
_journal_issue 2
_journal_name_full 'Dalton transactions (Cambridge, England : 2003)'
_journal_page_first 354
_journal_page_last 356
_journal_paper_doi 10.1039/c1dt11844g
_journal_volume 41
_journal_year 2012
_chemical_formula_moiety 'C48 H58 O2 Sm '
_chemical_formula_sum 'C48 H58 O2 Sm'
_chemical_formula_weight 817.38
_space_group_IT_number 14
_symmetry_cell_setting monoclinic
_symmetry_Int_Tables_number 14
_symmetry_space_group_name_Hall '-P 2yab'
_symmetry_space_group_name_H-M 'P 1 21/a 1'
_cell_angle_alpha 90.0000
_cell_angle_beta 104.2865(5)
_cell_angle_gamma 90.0000
_cell_formula_units_Z 4
_cell_length_a 15.8327(15)
_cell_length_b 14.1300(13)
_cell_length_c 18.3007(18)
_cell_measurement_reflns_used 16059
_cell_measurement_temperature 123.1
_cell_measurement_theta_max 27.5
_cell_measurement_theta_min 3.0
_cell_volume 3967.5(7)
_computing_cell_refinement CrystalClear
_computing_data_collection CrystalClear
_computing_data_reduction CrystalStructure
_computing_publication_material 'CrystalStructure 3.8'
_computing_structure_refinement SHELXL
_computing_structure_solution SIR92
_diffrn_ambient_temperature 123.1
_diffrn_detector_area_resol_mean 7.31
_diffrn_measured_fraction_theta_full 0.987
_diffrn_measured_fraction_theta_max 0.987
_diffrn_measurement_device_type 'Rigaku Mercury'
_diffrn_measurement_method \w
_diffrn_radiation_type 'Mo K\a'
_diffrn_radiation_wavelength 0.71070
_diffrn_reflns_av_R_equivalents 0.033
_diffrn_reflns_limit_h_max 20
_diffrn_reflns_limit_h_min -17
_diffrn_reflns_limit_k_max 17
_diffrn_reflns_limit_k_min -18
_diffrn_reflns_limit_l_max 19
_diffrn_reflns_limit_l_min -23
_diffrn_reflns_number 42712
_diffrn_reflns_theta_full 27.48
_diffrn_reflns_theta_max 27.48
_exptl_absorpt_coefficient_mu 1.521
_exptl_absorpt_correction_T_max 0.927
_exptl_absorpt_correction_T_min 0.816
_exptl_absorpt_correction_type numerical
_exptl_absorpt_process_details
;
Higashi, T. (1999). Program for Absorption Correction.
Rigaku Corporation, Tokyo, Japan.
;
_exptl_crystal_colour purple
_exptl_crystal_density_diffrn 1.368
_exptl_crystal_density_method 'not measured'
_exptl_crystal_description plate
_exptl_crystal_F_000 1696.00
_exptl_crystal_size_max 0.20
_exptl_crystal_size_mid 0.10
_exptl_crystal_size_min 0.05
_refine_diff_density_max 2.10
_refine_diff_density_min -0.61
_refine_ls_extinction_method none
_refine_ls_goodness_of_fit_ref 1.084
_refine_ls_hydrogen_treatment refall
_refine_ls_number_parameters 461
_refine_ls_number_reflns 8979
_refine_ls_R_factor_gt 0.0341
_refine_ls_shift/su_max 0.0010
_refine_ls_structure_factor_coef Fsqd
_refine_ls_weighting_details 'w = 1/[\s^2^(Fo^2^)+(0.0260P)^2^+7.0225P] where P=(Fo^2^+2Fc^2^)/3'
_refine_ls_weighting_scheme calc
_refine_ls_wR_factor_ref 0.0735
_reflns_number_gt 8021
_reflns_number_total 8979
_reflns_threshold_expression F^2^>2.0\s(F^2^)
_cod_data_source_file c1dt11844g.txt
_cod_data_source_block '__1_SmCpNaph_THF'
_cod_original_formula_sum 'C48 H58 O2 Sm '
_cod_database_code 7017998

loop_
_symmetry_equiv_pos_site_id
_symmetry_equiv_pos_as_xyz
1 +X,+Y,+Z
2 1/2-X,1/2+Y,-Z
3 -X,-Y,-Z
4 1/2+X,1/2-Y,+Z

loop_
_atom_site_label
_atom_site_type_symbol
_atom_site_fract_x
_atom_site_fract_y
_atom_site_fract_z
_atom_site_U_iso_or_equiv
_atom_site_adp_type
_atom_site_occupancy
_atom_site_symmetry_multiplicity
_atom_site_calc_flag
_atom_site_refinement_flags
Sm(1) Sm 0.589638(8) 0.525810(9) 0.285807(7) 0.01552(4) Uani 1.00 1 d .
O(1) O 0.55996(15) 0.67951(16) 0.35819(13) 0.0334(5) Uani 1.00 1 d .
O(2) O 0.64078(13) 0.60646(15) 0.17711(11) 0.0259(4) Uani 1.00 1 d .
C(1) C 0.40392(18) 0.5345(2) 0.23576(17) 0.0237(6) Uani 1.00 1 d .
C(2) C 0.42163(19) 0.4488(2) 0.27614(16) 0.0254(6) Uani 1.00 1 d .
C(3) C 0.46077(18) 0.3861(2) 0.23389(16) 0.0219(5) Uani 1.00 1 d .
C(4) C 0.46746(17) 0.4331(2) 0.16728(15) 0.0187(5) Uani 1.00 1 d .
C(5) C 0.43303(17) 0.52592(19) 0.16886(15) 0.0192(5) Uani 1.00 1 d .
C(6) C 0.3567(2) 0.6199(2) 0.2552(2) 0.0375(8) Uani 1.00 1 d .
C(7) C 0.3993(2) 0.4253(2) 0.34922(18) 0.0383(8) Uani 1.00 1 d .
C(8) C 0.4853(2) 0.2841(2) 0.2527(2) 0.0345(7) Uani 1.00 1 d .
C(9) C 0.4985(2) 0.3889(2) 0.10395(17) 0.0285(6) Uani 1.00 1 d .
C(10) C 0.42635(18) 0.6018(2) 0.11010(17) 0.0235(6) Uani 1.00 1 d .
C(11) C 0.34004(17) 0.60897(19) 0.05128(15) 0.0176(5) Uani 1.00 1 d .
C(12) C 0.27511(18) 0.5441(2) 0.04816(16) 0.0208(5) Uani 1.00 1 d .
C(13) C 0.19465(19) 0.5506(2) -0.00655(17) 0.0245(6) Uani 1.00 1 d .
C(14) C 0.17943(19) 0.6231(2) -0.05741(16) 0.0245(6) Uani 1.00 1 d .
C(15) C 0.24446(19) 0.6916(2) -0.05717(15) 0.0208(5) Uani 1.00 1 d .
C(16) C 0.2311(2) 0.7664(2) -0.11054(16) 0.0272(6) Uani 1.00 1 d .
C(17) C 0.2961(2) 0.8292(2) -0.11202(18) 0.0315(7) Uani 1.00 1 d .
C(18) C 0.3768(2) 0.8230(2) -0.05869(18) 0.0295(6) Uani 1.00 1 d .
C(19) C 0.3912(2) 0.7533(2) -0.00490(17) 0.0238(6) Uani 1.00 1 d .
C(20) C 0.32615(18) 0.68442(19) -0.00270(15) 0.0184(5) Uani 1.00 1 d .
C(21) C 0.72815(18) 0.3927(2) 0.33069(16) 0.0218(5) Uani 1.00 1 d .
C(22) C 0.69317(18) 0.3999(2) 0.39402(16) 0.0239(6) Uani 1.00 1 d .
C(23) C 0.71273(19) 0.4903(2) 0.42616(16) 0.0245(6) Uani 1.00 1 d .
C(24) C 0.75963(18) 0.5401(2) 0.38229(17) 0.0234(6) Uani 1.00 1 d .
C(25) C 0.76901(18) 0.4796(2) 0.32311(16) 0.0227(5) Uani 1.00 1 d .
C(26) C 0.7296(2) 0.3060(2) 0.2830(2) 0.0397(8) Uani 1.00 1 d .
C(27) C 0.6522(2) 0.3219(2) 0.4297(2) 0.0407(8) Uani 1.00 1 d .
C(28) C 0.6926(2) 0.5209(3) 0.49847(18) 0.0420(9) Uani 1.00 1 d .
C(29) C 0.7991(2) 0.6373(2) 0.3974(2) 0.0427(9) Uani 1.00 1 d .
C(30) C 0.82561(19) 0.4990(2) 0.26962(18) 0.0311(7) Uani 1.00 1 d .
C(31) C 0.92198(18) 0.4783(2) 0.30208(17) 0.0232(5) Uani 1.00 1 d .
C(32) C 0.9512(2) 0.4392(2) 0.37259(18) 0.0286(6) Uani 1.00 1 d .
C(33) C 1.0400(2) 0.4174(2) 0.40182(19) 0.0309(7) Uani 1.00 1 d .
C(34) C 1.0993(2) 0.4348(2) 0.36083(19) 0.0290(6) Uani 1.00 1 d .
C(35) C 1.07328(18) 0.4766(2) 0.28863(18) 0.0240(6) Uani 1.00 1 d .
C(36) C 1.1341(2) 0.4979(2) 0.2455(2) 0.0306(7) Uani 1.00 1 d .
C(37) C 1.1083(2) 0.5391(2) 0.1764(2) 0.0330(7) Uani 1.00 1 d .
C(38) C 1.0198(2) 0.5601(2) 0.14541(19) 0.0314(7) Uani 1.00 1 d .
C(39) C 0.9591(2) 0.5407(2) 0.18567(17) 0.0268(6) Uani 1.00 1 d .
C(40) C 0.98329(18) 0.4991(2) 0.25851(17) 0.0220(5) Uani 1.00 1 d .
C(41) C 0.5173(2) 0.6764(2) 0.4190(2) 0.0403(8) Uani 1.00 1 d .
C(42) C 0.5651(2) 0.7481(2) 0.4757(2) 0.0419(8) Uani 1.00 1 d .
C(43) C 0.5870(2) 0.8249(2) 0.4259(2) 0.0435(8) Uani 1.00 1 d .
C(44) C 0.5862(3) 0.7763(2) 0.3521(2) 0.0484(10) Uani 1.00 1 d .
C(45) C 0.6484(2) 0.7086(2) 0.17568(18) 0.0296(6) Uani 1.00 1 d .
C(46) C 0.6642(2) 0.7332(2) 0.09945(17) 0.0267(6) Uani 1.00 1 d .
C(47) C 0.7108(2) 0.6461(2) 0.08171(18) 0.0284(6) Uani 1.00 1 d .
C(48) C 0.66316(19) 0.5677(2) 0.11075(17) 0.0245(6) Uani 1.00 1 d .
H(1) H 0.3417 0.6092 0.3035 0.045 Uiso 1.00 1 c R
H(2) H 0.3032 0.6303 0.2156 0.045 Uiso 1.00 1 c R
H(3) H 0.3943 0.6757 0.2593 0.045 Uiso 1.00 1 c R
H(4) H 0.4164 0.3599 0.3634 0.046 Uiso 1.00 1 c R
H(5) H 0.3364 0.4325 0.3432 0.046 Uiso 1.00 1 c R
H(6) H 0.4305 0.4683 0.3888 0.046 Uiso 1.00 1 c R
H(7) H 0.5087 0.2565 0.2127 0.041 Uiso 1.00 1 c R
H(8) H 0.4336 0.2487 0.2571 0.041 Uiso 1.00 1 c R
H(9) H 0.5296 0.2811 0.3007 0.041 Uiso 1.00 1 c R
H(10) H 0.4952 0.4356 0.0637 0.034 Uiso 1.00 1 c R
H(11) H 0.4615 0.3345 0.0841 0.034 Uiso 1.00 1 c R
H(12) H 0.5589 0.3679 0.1227 0.034 Uiso 1.00 1 c R
H(13) H 0.4730 0.5911 0.0836 0.028 Uiso 1.00 1 c R
H(14) H 0.4380 0.6636 0.1362 0.028 Uiso 1.00 1 c R
H(15) H 0.2842 0.4935 0.0835 0.025 Uiso 1.00 1 c R
H(16) H 0.1509 0.5042 -0.0079 0.029 Uiso 1.00 1 c R
H(17) H 0.1248 0.6274 -0.0932 0.029 Uiso 1.00 1 c R
H(18) H 0.1762 0.7729 -0.1457 0.033 Uiso 1.00 1 c R
H(19) H 0.2868 0.8774 -0.1493 0.038 Uiso 1.00 1 c R
H(20) H 0.4216 0.8672 -0.0599 0.035 Uiso 1.00 1 c R
H(21) H 0.4455 0.7509 0.0316 0.029 Uiso 1.00 1 c R
H(22) H 0.6979 0.2546 0.3004 0.048 Uiso 1.00 1 c R
H(23) H 0.7901 0.2866 0.2875 0.048 Uiso 1.00 1 c R
H(24) H 0.7018 0.3206 0.2302 0.048 Uiso 1.00 1 c R
H(25) H 0.6386 0.3455 0.4758 0.049 Uiso 1.00 1 c R
H(26) H 0.6929 0.2687 0.4421 0.049 Uiso 1.00 1 c R
H(27) H 0.5985 0.3007 0.3943 0.049 Uiso 1.00 1 c R
H(28) H 0.7142 0.5854 0.5108 0.050 Uiso 1.00 1 c R
H(29) H 0.7209 0.4779 0.5391 0.050 Uiso 1.00 1 c R
H(30) H 0.6294 0.5195 0.4927 0.050 Uiso 1.00 1 c R
H(31) H 0.8314 0.6524 0.3595 0.051 Uiso 1.00 1 c R
H(32) H 0.8389 0.6388 0.4477 0.051 Uiso 1.00 1 c R
H(33) H 0.7527 0.6841 0.3947 0.051 Uiso 1.00 1 c R
H(34) H 0.8190 0.5663 0.2543 0.037 Uiso 1.00 1 c R
H(35) H 0.8045 0.4601 0.2237 0.037 Uiso 1.00 1 c R
H(36) H 0.9109 0.4267 0.4021 0.034 Uiso 1.00 1 c R
H(37) H 1.0587 0.3904 0.4507 0.037 Uiso 1.00 1 c R
H(38) H 1.1587 0.4186 0.3810 0.035 Uiso 1.00 1 c R
H(39) H 1.1939 0.4830 0.2652 0.037 Uiso 1.00 1 c R
H(40) H 1.1503 0.5538 0.1489 0.040 Uiso 1.00 1 c R
H(41) H 1.0021 0.5876 0.0967 0.038 Uiso 1.00 1 c R
H(42) H 0.8996 0.5555 0.1643 0.032 Uiso 1.00 1 c R
H(43) H 0.5217 0.6124 0.4417 0.048 Uiso 1.00 1 c R
H(44) H 0.4550 0.6935 0.4010 0.048 Uiso 1.00 1 c R
H(45) H 0.5274 0.7725 0.5072 0.050 Uiso 1.00 1 c R
H(46) H 0.6185 0.7205 0.5087 0.050 Uiso 1.00 1 c R
H(47) H 0.6451 0.8522 0.4486 0.052 Uiso 1.00 1 c R
H(48) H 0.5431 0.8762 0.4182 0.052 Uiso 1.00 1 c R
H(49) H 0.5447 0.8083 0.3099 0.058 Uiso 1.00 1 c R
H(50) H 0.6449 0.7785 0.3423 0.058 Uiso 1.00 1 c R
H(51) H 0.6977 0.7304 0.2168 0.036 Uiso 1.00 1 c R
H(52) H 0.5943 0.7389 0.1819 0.036 Uiso 1.00 1 c R
H(53) H 0.6086 0.7435 0.0613 0.032 Uiso 1.00 1 c R
H(54) H 0.7010 0.7904 0.1025 0.032 Uiso 1.00 1 c R
H(55) H 0.7052 0.6398 0.0268 0.034 Uiso 1.00 1 c R
H(56) H 0.7734 0.6471 0.1084 0.034 Uiso 1.00 1 c R
H(57) H 0.6100 0.5494 0.0722 0.029 Uiso 1.00 1 c R
H(58) H 0.7010 0.5113 0.1242 0.029 Uiso 1.00 1 c R

loop_
_atom_site_aniso_label
_atom_site_aniso_U_11
_atom_site_aniso_U_22
_atom_site_aniso_U_33
_atom_site_aniso_U_12
_atom_site_aniso_U_13
_atom_site_aniso_U_23
Sm(1) 0.01570(8) 0.01638(7) 0.01466(7) -0.00047(5) 0.00407(5) 0.00039(5)
O(1) 0.0415(13) 0.0249(11) 0.0352(12) 0.0050(9) 0.0122(10) -0.0066(9)
O(2) 0.0286(11) 0.0272(11) 0.0239(10) -0.0025(8) 0.0105(8) 0.0056(8)
C(1) 0.0145(13) 0.0310(16) 0.0240(14) 0.0020(11) 0.0020(11) -0.0025(12)
C(2) 0.0174(13) 0.0383(17) 0.0197(14) -0.0077(12) 0.0033(11) 0.0023(12)
C(3) 0.0173(13) 0.0221(14) 0.0233(14) -0.0050(10) -0.0011(11) 0.0041(11)
C(4) 0.0160(12) 0.0213(13) 0.0156(12) -0.0022(10) -0.0019(10) -0.0009(10)
C(5) 0.0160(12) 0.0200(13) 0.0194(13) -0.0006(10) 0.0004(10) 0.0032(11)
C(6) 0.0223(15) 0.046(2) 0.043(2) 0.0069(14) 0.0068(14) -0.0137(16)
C(7) 0.0307(17) 0.059(2) 0.0266(16) -0.0107(16) 0.0102(13) 0.0045(16)
C(8) 0.0308(17) 0.0247(16) 0.0411(19) -0.0075(13) -0.0045(14) 0.0092(14)
C(9) 0.0308(16) 0.0287(16) 0.0249(15) -0.0007(12) 0.0049(13) -0.0044(12)
C(10) 0.0189(13) 0.0235(14) 0.0261(14) -0.0009(11) 0.0019(11) 0.0046(11)
C(11) 0.0176(13) 0.0183(13) 0.0169(12) 0.0031(10) 0.0043(10) 0.0002(10)
C(12) 0.0215(14) 0.0209(13) 0.0207(13) 0.0011(10) 0.0065(11) 0.0010(10)
C(13) 0.0227(14) 0.0248(14) 0.0251(14) -0.0023(11) 0.0042(12) -0.0057(11)
C(14) 0.0210(14) 0.0304(15) 0.0198(13) 0.0024(12) 0.0004(11) -0.0065(12)
C(15) 0.0251(14) 0.0219(13) 0.0156(12) 0.0069(11) 0.0051(11) -0.0014(10)
C(16) 0.0372(17) 0.0260(15) 0.0169(13) 0.0126(13) 0.0038(12) 0.0006(11)
C(17) 0.054(2) 0.0197(14) 0.0237(15) 0.0083(14) 0.0150(14) 0.0052(12)
C(18) 0.0413(18) 0.0188(14) 0.0328(16) 0.0006(12) 0.0175(14) 0.0040(12)
C(19) 0.0253(14) 0.0200(13) 0.0263(14) 0.0011(11) 0.0070(12) -0.0007(11)
C(20) 0.0219(13) 0.0153(12) 0.0189(13) 0.0035(10) 0.0066(11) -0.0032(10)
C(21) 0.0187(13) 0.0223(14) 0.0222(14) 0.0056(11) 0.0007(11) 0.0001(11)
C(22) 0.0196(13) 0.0261(15) 0.0234(14) 0.0019(11) 0.0004(11) 0.0075(11)
C(23) 0.0216(14) 0.0317(16) 0.0169(13) 0.0043(12) -0.0016(11) -0.0010(11)
C(24) 0.0181(13) 0.0244(14) 0.0239(14) -0.0009(11) -0.0020(11) -0.0017(11)
C(25) 0.0144(13) 0.0313(15) 0.0220(13) 0.0029(11) 0.0037(11) 0.0047(12)
C(26) 0.0367(19) 0.0328(18) 0.046(2) 0.0088(14) 0.0032(16) -0.0133(16)
C(27) 0.0344(18) 0.045(2) 0.0395(19) -0.0056(15) 0.0020(15) 0.0194(16)
C(28) 0.0374(19) 0.065(2) 0.0213(15) 0.0100(17) 0.0024(14) -0.0094(16)
C(29) 0.0396(19) 0.0303(18) 0.048(2) -0.0096(15) -0.0097(16) -0.0012(16)
C(30) 0.0182(14) 0.049(2) 0.0260(15) 0.0032(13) 0.0047(12) 0.0086(14)
C(31) 0.0183(13) 0.0260(15) 0.0241(14) 0.0005(11) 0.0031(11) 0.0005(12)
C(32) 0.0259(15) 0.0291(15) 0.0293(16) -0.0002(12) 0.0041(12) 0.0059(13)
C(33) 0.0279(16) 0.0267(16) 0.0329(16) -0.0004(12) -0.0024(13) 0.0090(13)
C(34) 0.0212(14) 0.0214(14) 0.0401(18) 0.0022(11) -0.0007(13) 0.0000(13)
C(35) 0.0186(13) 0.0170(13) 0.0351(16) -0.0011(10) 0.0044(12) -0.0043(12)
C(36) 0.0178(14) 0.0267(15) 0.049(2) -0.0015(11) 0.0114(14) -0.0052(14)
C(37) 0.0277(16) 0.0307(17) 0.047(2) -0.0027(13) 0.0215(15) -0.0026(14)
C(38) 0.0317(17) 0.0318(16) 0.0321(16) -0.0007(13) 0.0102(13) 0.0027(13)
C(39) 0.0213(14) 0.0301(16) 0.0283(15) 0.0002(12) 0.0050(12) 0.0014(12)
C(40) 0.0169(13) 0.0223(13) 0.0266(14) -0.0015(10) 0.0047(11) -0.0024(11)
C(41) 0.050(2) 0.0317(18) 0.042(2) -0.0035(15) 0.0165(17) -0.0075(15)
C(42) 0.063(2) 0.0306(18) 0.0336(18) 0.0039(16) 0.0138(17) -0.0089(14)
C(43) 0.058(2) 0.0291(18) 0.043(2) -0.0040(16) 0.0124(18) -0.0068(15)
C(44) 0.078(2) 0.0269(18) 0.046(2) 0.0017(18) 0.027(2) -0.0014(16)
C(45) 0.0359(17) 0.0284(16) 0.0261(15) -0.0065(13) 0.0105(13) -0.0005(12)
C(46) 0.0307(16) 0.0227(14) 0.0284(15) -0.0017(12) 0.0107(13) 0.0055(12)
C(47) 0.0311(16) 0.0281(16) 0.0303(16) 0.0028(12) 0.0157(13) 0.0078(13)
C(48) 0.0238(14) 0.0263(15) 0.0246(14) 0.0015(12) 0.0080(12) 0.0057(12)

loop_
_atom_type_symbol
_atom_type_description
_atom_type_scat_dispersion_real
_atom_type_scat_dispersion_imag
_atom_type_scat_source
C C 0.003 0.002
;
International Tables for Crystallography
(1992, Vol. C, Tables 4.2.6.8 and 6.1.1.4)
;
H H 0.000 0.000
;
International Tables for Crystallography
(1992, Vol. C, Table 6.1.1.4)
;
O O 0.011 0.006
;
International Tables for Crystallography
(1992, Vol. C, Tables 4.2.6.8 and 6.1.1.4)
;
Sm Sm -0.164 3.442
;
International Tables for Crystallography
(1992, Vol. C, Tables 4.2.6.8 and 6.1.1.4)
;

loop_
_geom_angle_atom_site_label_1
_geom_angle_atom_site_label_2
_geom_angle_atom_site_label_3
_geom_angle
_geom_angle_publ_flag
O(1) Sm(1) O(2) 98.70(7) yes
O(1) Sm(1) C(1) 80.17(7) yes
O(1) Sm(1) C(2) 93.80(8) yes
O(1) Sm(1) C(3) 122.58(8) yes
O(1) Sm(1) C(4) 126.04(7) yes
O(1) Sm(1) C(5) 98.43(7) yes
O(1) Sm(1) C(21) 128.03(7) yes
O(1) Sm(1) C(22) 107.83(7) yes
O(1) Sm(1) C(23) 81.97(7) yes
O(1) Sm(1) C(24) 83.59(7) yes
O(1) Sm(1) C(25) 111.12(7) yes
O(2) Sm(1) C(1) 103.11(7) yes
O(2) Sm(1) C(2) 125.91(7) yes
O(2) Sm(1) C(3) 112.66(7) yes
O(2) Sm(1) C(4) 84.23(7) yes
O(2) Sm(1) C(5) 78.57(7) yes
O(2) Sm(1) C(21) 98.48(7) yes
O(2) Sm(1) C(22) 124.85(7) yes
O(2) Sm(1) C(23) 119.62(7) yes
O(2) Sm(1) C(24) 91.04(7) yes
O(2) Sm(1) C(25) 78.54(7) yes
C(1) Sm(1) C(2) 28.66(8) yes
C(1) Sm(1) C(3) 47.39(8) yes
C(1) Sm(1) C(4) 47.41(8) yes
C(1) Sm(1) C(5) 28.73(8) yes
C(1) Sm(1) C(21) 141.07(8) yes
C(1) Sm(1) C(22) 128.13(8) yes
C(1) Sm(1) C(23) 135.60(9) yes
C(1) Sm(1) C(24) 159.84(9) yes
C(1) Sm(1) C(25) 168.36(8) yes
C(2) Sm(1) C(3) 28.92(9) yes
C(2) Sm(1) C(4) 47.59(8) yes
C(2) Sm(1) C(5) 47.52(8) yes
C(2) Sm(1) C(21) 114.05(8) yes
C(2) Sm(1) C(22) 99.97(8) yes
C(2) Sm(1) C(23) 114.15(8) yes
C(2) Sm(1) C(24) 142.77(8) yes
C(2) Sm(1) C(25) 142.77(8) yes
C(3) Sm(1) C(4) 28.88(8) yes
C(3) Sm(1) C(5) 47.63(7) yes
C(3) Sm(1) C(21) 94.37(7) yes
C(3) Sm(1) C(22) 92.36(7) yes
C(3) Sm(1) C(23) 117.01(8) yes
C(3) Sm(1) C(24) 138.86(8) yes
C(3) Sm(1) C(25) 121.19(8) yes
C(4) Sm(1) C(5) 28.95(7) yes
C(4) Sm(1) C(21) 104.24(7) yes
C(4) Sm(1) C(22) 114.06(7) yes
C(4) Sm(1) C(23) 142.05(8) yes
C(4) Sm(1) C(24) 150.37(8) yes
C(4) Sm(1) C(25) 122.09(8) yes
C(5) Sm(1) C(21) 133.00(7) yes
C(5) Sm(1) C(22) 139.92(7) yes
C(5) Sm(1) C(23) 161.65(8) yes
C(5) Sm(1) C(24) 169.59(8) yes
C(5) Sm(1) C(25) 144.85(8) yes
C(21) Sm(1) C(22) 28.51(8) yes
C(21) Sm(1) C(23) 47.17(8) yes
C(21) Sm(1) C(24) 47.47(8) yes
C(21) Sm(1) C(25) 28.75(8) yes
C(22) Sm(1) C(23) 28.49(8) yes
C(22) Sm(1) C(24) 47.14(8) yes
C(22) Sm(1) C(25) 47.10(8) yes
C(23) Sm(1) C(24) 28.64(9) yes
C(23) Sm(1) C(25) 47.28(9) yes
C(24) Sm(1) C(25) 28.94(8) yes
Sm(1) O(1) C(41) 122.54(19) yes
Sm(1) O(1) C(44) 130.5(2) yes
C(41) O(1) C(44) 106.8(2) yes
Sm(1) O(2) C(45) 119.71(18) yes
Sm(1) O(2) C(48) 131.52(17) yes
C(45) O(2) C(48) 108.7(2) yes
Sm(1) C(1) C(2) 74.89(16) yes
Sm(1) C(1) C(5) 75.21(15) yes
Sm(1) C(1) C(6) 119.34(18) yes
C(2) C(1) C(5) 108.3(2) yes
C(2) C(1) C(6) 127.5(3) yes
C(5) C(1) C(6) 124.0(2) yes
Sm(1) C(2) C(1) 76.45(17) yes
Sm(1) C(2) C(3) 75.18(16) yes
Sm(1) C(2) C(7) 116.88(18) yes
C(1) C(2) C(3) 108.0(2) yes
C(1) C(2) C(7) 126.6(3) yes
C(3) C(2) C(7) 125.4(2) yes
Sm(1) C(3) C(2) 75.90(16) yes
Sm(1) C(3) C(4) 76.14(15) yes
Sm(1) C(3) C(8) 117.72(17) yes
C(2) C(3) C(4) 108.2(2) yes
C(2) C(3) C(8) 126.5(2) yes
C(4) C(3) C(8) 125.1(2) yes
Sm(1) C(4) C(3) 74.97(14) yes
Sm(1) C(4) C(5) 75.65(14) yes
Sm(1) C(4) C(9) 119.32(18) yes
C(3) C(4) C(5) 107.7(2) yes
C(3) C(4) C(9) 125.3(2) yes
C(5) C(4) C(9) 126.8(2) yes
Sm(1) C(5) C(1) 76.06(14) yes
Sm(1) C(5) C(4) 75.40(13) yes
Sm(1) C(5) C(10) 115.61(16) yes
C(1) C(5) C(4) 107.7(2) yes
C(1) C(5) C(10) 125.2(2) yes
C(4) C(5) C(10) 127.0(2) yes
C(5) C(10) C(11) 116.5(2) yes
C(10) C(11) C(12) 121.3(2) yes
C(10) C(11) C(20) 119.7(2) yes
C(12) C(11) C(20) 118.9(2) yes
C(11) C(12) C(13) 121.4(2) yes
C(12) C(13) C(14) 120.5(2) yes
C(13) C(14) C(15) 120.4(2) yes
C(14) C(15) C(16) 121.6(2) yes
C(14) C(15) C(20) 119.2(2) yes
C(16) C(15) C(20) 119.2(2) yes
C(15) C(16) C(17) 120.9(2) yes
C(16) C(17) C(18) 120.4(2) yes
C(17) C(18) C(19) 120.3(3) yes
C(18) C(19) C(20) 121.2(2) yes
C(11) C(20) C(15) 119.5(2) yes
C(11) C(20) C(19) 122.6(2) yes
C(15) C(20) C(19) 117.9(2) yes
Sm(1) C(21) C(22) 76.01(16) yes
Sm(1) C(21) C(25) 74.72(15) yes
Sm(1) C(21) C(26) 119.33(17) yes
C(22) C(21) C(25) 107.5(2) yes
C(22) C(21) C(26) 127.0(2) yes
C(25) C(21) C(26) 125.3(3) yes
Sm(1) C(22) C(21) 75.47(15) yes
Sm(1) C(22) C(23) 75.81(15) yes
Sm(1) C(22) C(27) 121.38(18) yes
C(21) C(22) C(23) 108.6(2) yes
C(21) C(22) C(27) 127.1(2) yes
C(23) C(22) C(27) 123.8(2) yes
Sm(1) C(23) C(22) 75.70(15) yes
Sm(1) C(23) C(24) 74.85(15) yes
Sm(1) C(23) C(28) 119.7(2) yes
C(22) C(23) C(24) 107.9(2) yes
C(22) C(23) C(28) 123.9(3) yes
C(24) C(23) C(28) 127.9(2) yes
Sm(1) C(24) C(23) 76.51(15) yes
Sm(1) C(24) C(25) 75.14(14) yes
Sm(1) C(24) C(29) 117.78(19) yes
C(23) C(24) C(25) 107.6(2) yes
C(23) C(24) C(29) 127.2(3) yes
C(25) C(24) C(29) 125.0(3) yes
Sm(1) C(25) C(21) 76.53(16) yes
Sm(1) C(25) C(24) 75.92(16) yes
Sm(1) C(25) C(30) 121.61(17) yes
C(21) C(25) C(24) 108.3(2) yes
C(21) C(25) C(30) 125.6(2) yes
C(24) C(25) C(30) 125.4(2) yes
C(25) C(30) C(31) 114.3(2) yes
C(30) C(31) C(32) 121.1(2) yes
C(30) C(31) C(40) 119.7(2) yes
C(32) C(31) C(40) 119.2(2) yes
C(31) C(32) C(33) 121.1(3) yes
C(32) C(33) C(34) 120.7(3) yes
C(33) C(34) C(35) 120.6(2) yes
C(34) C(35) C(36) 121.9(2) yes
C(34) C(35) C(40) 119.1(3) yes
C(36) C(35) C(40) 119.1(2) yes
C(35) C(36) C(37) 121.2(2) yes
C(36) C(37) C(38) 120.4(3) yes
C(37) C(38) C(39) 120.0(3) yes
C(38) C(39) C(40) 121.6(2) yes
C(31) C(40) C(35) 119.2(2) yes
C(31) C(40) C(39) 123.1(2) yes
C(35) C(40) C(39) 117.7(2) yes
O(1) C(41) C(42) 105.0(3) yes
C(41) C(42) C(43) 102.6(2) yes
C(42) C(43) C(44) 105.0(2) yes
O(1) C(44) C(43) 107.5(3) yes
O(2) C(45) C(46) 106.2(2) yes
C(45) C(46) C(47) 102.1(2) yes
C(46) C(47) C(48) 102.1(2) yes
O(2) C(48) C(47) 105.3(2) yes
C(1) C(6) H(1) 109.5 no
C(1) C(6) H(2) 109.5 no
C(1) C(6) H(3) 109.5 no
H(1) C(6) H(2) 109.5 no
H(1) C(6) H(3) 109.5 no
H(2) C(6) H(3) 109.5 no
C(2) C(7) H(4) 109.5 no
C(2) C(7) H(5) 109.5 no
C(2) C(7) H(6) 109.5 no
H(4) C(7) H(5) 109.5 no
H(4) C(7) H(6) 109.5 no
H(5) C(7) H(6) 109.5 no
C(3) C(8) H(7) 109.5 no
C(3) C(8) H(8) 109.5 no
C(3) C(8) H(9) 109.5 no
H(7) C(8) H(8) 109.5 no
H(7) C(8) H(9) 109.5 no
H(8) C(8) H(9) 109.5 no
C(4) C(9) H(10) 109.5 no
C(4) C(9) H(11) 109.5 no
C(4) C(9) H(12) 109.5 no
H(10) C(9) H(11) 109.5 no
H(10) C(9) H(12) 109.5 no
H(11) C(9) H(12) 109.5 no
C(5) C(10) H(13) 108.2 no
C(5) C(10) H(14) 108.2 no
C(11) C(10) H(13) 108.2 no
C(11) C(10) H(14) 108.2 no
H(13) C(10) H(14) 107.3 no
C(11) C(12) H(15) 119.3 no
C(13) C(12) H(15) 119.3 no
C(12) C(13) H(16) 119.7 no
C(14) C(13) H(16) 119.7 no
C(13) C(14) H(17) 119.8 no
C(15) C(14) H(17) 119.8 no
C(15) C(16) H(18) 119.6 no
C(17) C(16) H(18) 119.6 no
C(16) C(17) H(19) 119.8 no
C(18) C(17) H(19) 119.8 no
C(17) C(18) H(20) 119.9 no
C(19) C(18) H(20) 119.8 no
C(18) C(19) H(21) 119.4 no
C(20) C(19) H(21) 119.4 no
C(21) C(26) H(22) 109.5 no
C(21) C(26) H(23) 109.5 no
C(21) C(26) H(24) 109.5 no
H(22) C(26) H(23) 109.5 no
H(22) C(26) H(24) 109.5 no
H(23) C(26) H(24) 109.5 no
C(22) C(27) H(25) 109.5 no
C(22) C(27) H(26) 109.5 no
C(22) C(27) H(27) 109.5 no
H(25) C(27) H(26) 109.5 no
H(25) C(27) H(27) 109.5 no
H(26) C(27) H(27) 109.5 no
C(23) C(28) H(28) 109.5 no
C(23) C(28) H(29) 109.5 no
C(23) C(28) H(30) 109.5 no
H(28) C(28) H(29) 109.5 no
H(28) C(28) H(30) 109.5 no
H(29) C(28) H(30) 109.5 no
C(24) C(29) H(31) 109.5 no
C(24) C(29) H(32) 109.5 no
C(24) C(29) H(33) 109.5 no
H(31) C(29) H(32) 109.5 no
H(31) C(29) H(33) 109.5 no
H(32) C(29) H(33) 109.5 no
C(25) C(30) H(34) 108.7 no
C(25) C(30) H(35) 108.7 no
C(31) C(30) H(34) 108.7 no
C(31) C(30) H(35) 108.7 no
H(34) C(30) H(35) 107.6 no
C(31) C(32) H(36) 119.4 no
C(33) C(32) H(36) 119.4 no
C(32) C(33) H(37) 119.6 no
C(34) C(33) H(37) 119.6 no
C(33) C(34) H(38) 119.7 no
C(35) C(34) H(38) 119.7 no
C(35) C(36) H(39) 119.4 no
C(37) C(36) H(39) 119.4 no
C(36) C(37) H(40) 119.8 no
C(38) C(37) H(40) 119.8 no
C(37) C(38) H(41) 120.0 no
C(39) C(38) H(41) 120.0 no
C(38) C(39) H(42) 119.2 no
C(40) C(39) H(42) 119.2 no
O(1) C(41) H(43) 110.7 no
O(1) C(41) H(44) 110.7 no
C(42) C(41) H(43) 110.7 no
C(42) C(41) H(44) 110.7 no
H(43) C(41) H(44) 108.8 no
C(41) C(42) H(45) 111.2 no
C(41) C(42) H(46) 111.2 no
C(43) C(42) H(45) 111.2 no
C(43) C(42) H(46) 111.2 no
H(45) C(42) H(46) 109.2 no
C(42) C(43) H(47) 110.7 no
C(42) C(43) H(48) 110.7 no
C(44) C(43) H(47) 110.8 no
C(44) C(43) H(48) 110.7 no
H(47) C(43) H(48) 108.8 no
O(1) C(44) H(49) 110.2 no
O(1) C(44) H(50) 110.2 no
C(43) C(44) H(49) 110.2 no
C(43) C(44) H(50) 110.2 no
H(49) C(44) H(50) 108.5 no
O(2) C(45) H(51) 110.5 no
O(2) C(45) H(52) 110.5 no
C(46) C(45) H(51) 110.5 no
C(46) C(45) H(52) 110.5 no
H(51) C(45) H(52) 108.7 no
C(45) C(46) H(53) 111.3 no
C(45) C(46) H(54) 111.3 no
C(47) C(46) H(53) 111.3 no
C(47) C(46) H(54) 111.3 no
H(53) C(46) H(54) 109.2 no
C(46) C(47) H(55) 111.4 no
C(46) C(47) H(56) 111.3 no
C(48) C(47) H(55) 111.4 no
C(48) C(47) H(56) 111.4 no
H(55) C(47) H(56) 109.2 no
O(2) C(48) H(57) 110.7 no
O(2) C(48) H(58) 110.7 no
C(47) C(48) H(57) 110.7 no
C(47) C(48) H(58) 110.7 no
H(57) C(48) H(58) 108.8 no

loop_
_geom_bond_atom_site_label_1
_geom_bond_atom_site_label_2
_geom_bond_distance
_geom_bond_publ_flag
Sm(1) O(1) 2.646(2) yes
Sm(1) O(2) 2.590(2) yes
Sm(1) C(1) 2.858(2) yes
Sm(1) C(2) 2.839(3) yes
Sm(1) C(3) 2.830(2) yes
Sm(1) C(4) 2.844(2) yes
Sm(1) C(5) 2.848(2) yes
Sm(1) C(21) 2.851(2) yes
Sm(1) C(22) 2.858(2) yes
Sm(1) C(23) 2.860(2) yes
Sm(1) C(24) 2.838(2) yes
Sm(1) C(25) 2.829(2) yes
O(1) C(41) 1.438(5) yes
O(1) C(44) 1.441(4) yes
O(2) C(45) 1.449(3) yes
O(2) C(48) 1.454(3) yes
C(1) C(2) 1.410(4) yes
C(1) C(5) 1.416(4) yes
C(1) C(6) 1.508(4) yes
C(2) C(3) 1.416(4) yes
C(2) C(7) 1.503(4) yes
C(3) C(4) 1.415(4) yes
C(3) C(8) 1.510(4) yes
C(4) C(5) 1.423(3) yes
C(4) C(9) 1.502(4) yes
C(5) C(10) 1.504(4) yes
C(10) C(11) 1.520(3) yes
C(11) C(12) 1.368(3) yes
C(11) C(20) 1.433(3) yes
C(12) C(13) 1.416(3) yes
C(13) C(14) 1.364(4) yes
C(14) C(15) 1.413(4) yes
C(15) C(16) 1.419(4) yes
C(15) C(20) 1.428(3) yes
C(16) C(17) 1.364(4) yes
C(17) C(18) 1.406(4) yes
C(18) C(19) 1.371(4) yes
C(19) C(20) 1.425(4) yes
C(21) C(22) 1.406(4) yes
C(21) C(25) 1.410(4) yes
C(21) C(26) 1.507(4) yes
C(22) C(23) 1.407(4) yes
C(22) C(27) 1.507(5) yes
C(23) C(24) 1.410(4) yes
C(23) C(28) 1.500(4) yes
C(24) C(25) 1.416(4) yes
C(24) C(29) 1.506(4) yes
C(25) C(30) 1.506(4) yes
C(30) C(31) 1.523(3) yes
C(31) C(32) 1.375(4) yes
C(31) C(40) 1.431(4) yes
C(32) C(33) 1.410(4) yes
C(33) C(34) 1.360(5) yes
C(34) C(35) 1.413(4) yes
C(35) C(36) 1.420(5) yes
C(35) C(40) 1.431(3) yes
C(36) C(37) 1.360(4) yes
C(37) C(38) 1.407(4) yes
C(38) C(39) 1.375(5) yes
C(39) C(40) 1.420(4) yes
C(41) C(42) 1.511(4) yes
C(42) C(43) 1.511(5) yes
C(43) C(44) 1.513(5) yes
C(45) C(46) 1.517(4) yes
C(46) C(47) 1.512(4) yes
C(47) C(48) 1.509(4) yes
C(6) H(1) 0.980 no
C(6) H(2) 0.980 no
C(6) H(3) 0.980 no
C(7) H(4) 0.980 no
C(7) H(5) 0.980 no
C(7) H(6) 0.980 no
C(8) H(7) 0.980 no
C(8) H(8) 0.980 no
C(8) H(9) 0.980 no
C(9) H(10) 0.980 no
C(9) H(11) 0.980 no
C(9) H(12) 0.980 no
C(10) H(13) 0.990 no
C(10) H(14) 0.990 no
C(12) H(15) 0.950 no
C(13) H(16) 0.950 no
C(14) H(17) 0.950 no
C(16) H(18) 0.950 no
C(17) H(19) 0.950 no
C(18) H(20) 0.950 no
C(19) H(21) 0.950 no
C(26) H(22) 0.980 no
C(26) H(23) 0.980 no
C(26) H(24) 0.980 no
C(27) H(25) 0.980 no
C(27) H(26) 0.980 no
C(27) H(27) 0.980 no
C(28) H(28) 0.980 no
C(28) H(29) 0.980 no
C(28) H(30) 0.980 no
C(29) H(31) 0.980 no
C(29) H(32) 0.980 no
C(29) H(33) 0.980 no
C(30) H(34) 0.990 no
C(30) H(35) 0.990 no
C(32) H(36) 0.950 no
C(33) H(37) 0.950 no
C(34) H(38) 0.950 no
C(36) H(39) 0.950 no
C(37) H(40) 0.950 no
C(38) H(41) 0.950 no
C(39) H(42) 0.950 no
C(41) H(43) 0.990 no
C(41) H(44) 0.990 no
C(42) H(45) 0.990 no
C(42) H(46) 0.990 no
C(43) H(47) 0.990 no
C(43) H(48) 0.990 no
C(44) H(49) 0.990 no
C(44) H(50) 0.990 no
C(45) H(51) 0.990 no
C(45) H(52) 0.990 no
C(46) H(53) 0.990 no
C(46) H(54) 0.990 no
C(47) H(55) 0.990 no
C(47) H(56) 0.990 no
C(48) H(57) 0.990 no
C(48) H(58) 0.990 no

loop_
_geom_contact_atom_site_label_1
_geom_contact_atom_site_label_2
_geom_contact_distance
_geom_contact_site_symmetry_2
C(7) C(28) 3.530(5) 3_666
C(9) C(19) 3.455(4) 3_665
C(12) C(17) 3.537(4) 2_545
C(13) C(47) 3.587(4) 3_665
C(14) C(46) 3.572(4) 4_465
C(15) C(46) 3.572(4) 4_465
C(15) C(47) 3.560(4) 4_465
C(16) C(26) 3.517(5) 3_665
C(17) C(12) 3.537(4) 2_555
C(19) C(9) 3.455(4) 3_665
C(20) C(47) 3.585(4) 4_465
C(26) C(16) 3.517(5) 3_665
C(28) C(7) 3.530(5) 3_666
C(46) C(14) 3.572(4) 4_565
C(46) C(15) 3.572(4) 4_565
C(47) C(13) 3.587(4) 3_665
C(47) C(15) 3.560(4) 4_565
C(47) C(20) 3.585(4) 4_565
C(1) H(39) 3.572 1_455
C(2) H(18) 3.529 2_545
C(2) H(39) 3.594 1_455
C(3) H(18) 2.853 2_545
C(4) H(18) 3.165 2_545
C(6) H(39) 3.263 1_455
C(6) H(40) 3.493 1_455
C(6) H(51) 3.229 4_465
C(6) H(54) 3.477 4_465
C(7) H(23) 3.503 4_455
C(7) H(28) 3.476 3_666
C(7) H(29) 3.404 3_666
C(7) H(30) 3.135 3_666
C(7) H(39) 3.337 1_455
C(7) H(46) 3.384 3_666
C(8) H(18) 2.816 2_545
C(8) H(23) 3.454 4_455
C(9) H(13) 3.582 3_665
C(9) H(18) 3.459 2_545
C(9) H(21) 3.453 3_665
C(9) H(55) 3.534 3_665
C(9) H(57) 3.372 3_665
C(11) H(54) 2.960 4_465
C(11) H(57) 3.410 3_665
C(11) H(58) 3.548 3_665
C(12) H(19) 3.291 2_545
C(12) H(40) 3.021 1_455
C(12) H(54) 2.900 4_465
C(12) H(55) 2.991 3_665
C(12) H(57) 3.448 3_665
C(12) H(58) 3.360 3_665
C(13) H(20) 3.562 2_545
C(13) H(40) 3.094 1_455
C(13) H(42) 3.268 3_665
C(13) H(53) 3.563 4_465
C(13) H(54) 2.990 4_465
C(13) H(55) 3.191 3_665
C(13) H(56) 3.464 3_665
C(13) H(58) 3.144 3_665
C(14) H(35) 3.331 3_665
C(14) H(42) 3.248 3_665
C(14) H(53) 3.276 4_465
C(14) H(54) 3.111 4_465
C(14) H(58) 3.135 3_665
C(15) H(24) 3.480 3_665
C(15) H(53) 3.531 4_465
C(15) H(54) 3.172 4_465
C(15) H(55) 2.983 4_465
C(15) H(58) 3.316 3_665
C(16) H(8) 3.256 2_555
C(16) H(11) 3.346 2_555
C(16) H(15) 3.266 2_555
C(16) H(23) 3.260 3_665
C(16) H(24) 2.929 3_665
C(16) H(55) 2.959 4_465
C(17) H(15) 2.759 2_555
C(17) H(16) 3.275 2_555
C(17) H(23) 3.563 3_665
C(17) H(24) 3.031 3_665
C(17) H(39) 3.582 2_655
C(17) H(40) 3.396 2_655
C(17) H(55) 3.244 4_465
C(18) H(11) 3.508 3_665
C(18) H(12) 3.204 3_665
C(18) H(15) 3.456 2_555
C(18) H(16) 2.915 2_555
C(18) H(41) 3.291 4_465
C(18) H(55) 3.494 4_465
C(19) H(10) 3.531 3_665
C(19) H(11) 3.278 3_665
C(19) H(12) 3.007 3_665
C(19) H(41) 3.159 4_465
C(19) H(55) 3.483 4_465
C(19) H(56) 3.415 4_465
C(20) H(12) 3.263 3_665
C(20) H(54) 3.104 4_465
C(20) H(55) 3.262 4_465
C(20) H(56) 3.366 4_465
C(20) H(58) 3.508 3_665
C(22) H(47) 3.415 2_646
C(23) H(47) 3.402 2_646
C(26) H(8) 3.466 4_555
C(26) H(18) 3.411 3_665
C(26) H(19) 3.530 3_665
C(27) H(32) 3.405 2_646
C(27) H(37) 3.408 4_455
C(27) H(38) 3.522 4_455
C(27) H(45) 3.580 3_666
C(27) H(47) 3.451 2_646
C(28) H(5) 3.114 3_666
C(28) H(6) 3.173 3_666
C(28) H(38) 2.929 3_766
C(28) H(47) 3.464 2_646
C(29) H(26) 3.450 2_656
C(29) H(37) 3.141 3_766
C(29) H(44) 3.425 4_565
C(31) H(8) 3.328 4_555
C(31) H(48) 3.226 4_565
C(31) H(49) 3.571 4_565
C(32) H(8) 3.362 4_555
C(32) H(45) 3.183 2_646
C(32) H(48) 3.003 4_565
C(33) H(9) 3.343 4_555
C(33) H(26) 3.527 4_555
C(33) H(27) 3.231 4_555
C(33) H(32) 3.046 3_766
C(33) H(45) 2.996 2_646
C(33) H(48) 2.930 4_565
C(34) H(9) 3.337 4_555
C(34) H(22) 3.417 4_555
C(34) H(26) 3.405 4_555
C(34) H(27) 3.384 4_555
C(34) H(28) 3.301 3_766
C(34) H(29) 3.226 3_766
C(34) H(32) 3.552 3_766
C(34) H(47) 3.405 4_565
C(34) H(48) 3.080 4_565
C(35) H(48) 3.277 4_565
C(35) H(49) 3.112 4_565
C(36) H(1) 3.562 1_655
C(36) H(2) 3.419 1_655
C(36) H(5) 3.389 1_655
C(36) H(19) 2.941 2_645
C(36) H(49) 3.424 4_565
C(37) H(2) 3.256 1_655
C(37) H(19) 2.938 2_645
C(37) H(20) 3.188 2_645
C(37) H(49) 3.585 4_565
C(37) H(51) 3.555 4_565
C(37) H(52) 3.148 4_565
C(37) H(54) 3.282 4_565
C(38) H(16) 3.333 3_665
C(38) H(17) 3.478 3_665
C(38) H(20) 3.383 2_645
C(38) H(21) 3.414 4_565
C(38) H(49) 3.478 4_565
C(38) H(52) 3.084 4_565
C(39) H(16) 3.351 3_665
C(39) H(17) 3.027 3_665
C(39) H(49) 3.168 4_565
C(40) H(8) 3.587 4_555
C(40) H(17) 3.567 3_665
C(40) H(48) 3.343 4_565
C(40) H(49) 2.964 4_565
C(41) H(25) 3.498 3_666
C(42) H(4) 3.266 3_666
C(42) H(36) 3.331 2_656
C(42) H(37) 3.317 2_656
C(43) H(36) 3.452 2_656
C(45) H(2) 3.292 4_565
C(45) H(40) 3.393 4_465
C(46) H(2) 3.282 4_565
C(46) H(11) 3.587 3_665
C(46) H(40) 3.165 4_465
C(46) H(41) 3.597 4_465
C(47) H(11) 3.556 3_665
C(47) H(16) 3.548 3_665
C(48) H(10) 3.540 3_665
H(1) C(36) 3.562 1_455
H(1) H(29) 3.494 3_666
H(1) H(31) 3.537 4_465
H(1) H(39) 2.888 1_455
H(1) H(51) 3.326 4_465
H(2) C(36) 3.419 1_455
H(2) C(37) 3.256 1_455
H(2) C(45) 3.292 4_465
H(2) C(46) 3.282 4_465
H(2) H(39) 2.987 1_455
H(2) H(40) 2.658 1_455
H(2) H(51) 2.585 4_465
H(2) H(54) 2.551 4_465
H(3) H(31) 3.341 4_465
H(3) H(51) 3.295 4_465
H(4) C(42) 3.266 3_666
H(4) H(23) 2.973 4_455
H(4) H(28) 3.539 3_666
H(4) H(30) 3.362 3_666
H(4) H(43) 3.481 3_666
H(4) H(45) 2.977 3_666
H(4) H(46) 2.777 3_666
H(5) C(28) 3.114 3_666
H(5) C(36) 3.389 1_455
H(5) H(22) 3.399 4_455
H(5) H(23) 3.284 4_455
H(5) H(28) 2.983 3_666
H(5) H(29) 2.833 3_666
H(5) H(30) 2.995 3_666
H(5) H(38) 3.063 1_455
H(5) H(39) 2.459 1_455
H(5) H(46) 3.402 3_666
H(6) C(28) 3.173 3_666
H(6) H(28) 3.359 3_666
H(6) H(29) 3.103 3_666
H(6) H(30) 2.579 3_666
H(6) H(43) 3.216 3_666
H(6) H(46) 3.459 3_666
H(7) H(17) 3.208 2_545
H(7) H(18) 2.891 2_545
H(8) C(16) 3.256 2_545
H(8) C(26) 3.466 4_455
H(8) C(31) 3.328 4_455
H(8) C(32) 3.362 4_455
H(8) C(40) 3.587 4_455
H(8) H(17) 3.378 2_545
H(8) H(18) 2.355 2_545
H(8) H(23) 2.519 4_455
H(8) H(35) 3.555 4_455
H(9) C(33) 3.343 4_455
H(9) C(34) 3.337 4_455
H(9) H(38) 3.580 4_455
H(10) C(19) 3.531 3_665
H(10) C(48) 3.540 3_665
H(10) H(10) 2.992 3_665
H(10) H(13) 2.887 3_665
H(10) H(21) 3.416 3_665
H(10) H(53) 3.533 3_665
H(10) H(55) 3.370 3_665
H(10) H(57) 2.639 3_665
H(11) C(16) 3.346 2_545
H(11) C(18) 3.508 3_665
H(11) C(19) 3.278 3_665
H(11) C(46) 3.587 3_665
H(11) C(47) 3.556 3_665
H(11) H(17) 3.250 2_545
H(11) H(18) 2.828 2_545
H(11) H(20) 3.486 3_665
H(11) H(21) 3.105 3_665
H(11) H(53) 2.840 3_665
H(11) H(55) 2.929 3_665
H(11) H(57) 3.250 3_665
H(12) C(18) 3.204 3_665
H(12) C(19) 3.007 3_665
H(12) C(20) 3.263 3_665
H(12) H(20) 3.553 3_665
H(12) H(21) 3.270 3_665
H(13) C(9) 3.582 3_665
H(13) H(10) 2.887 3_665
H(13) H(57) 3.457 3_665
H(15) C(16) 3.266 2_545
H(15) C(17) 2.759 2_545
H(15) C(18) 3.456 2_545
H(15) H(18) 3.326 2_545
H(15) H(19) 2.466 2_545
H(15) H(40) 2.812 1_455
H(15) H(54) 3.376 4_465
H(15) H(55) 2.797 3_665
H(16) C(17) 3.275 2_545
H(16) C(18) 2.915 2_545
H(16) C(38) 3.333 3_665
H(16) C(39) 3.351 3_665
H(16) C(47) 3.548 3_665
H(16) H(19) 3.325 2_545
H(16) H(20) 2.703 2_545
H(16) H(40) 2.956 1_455
H(16) H(41) 3.581 1_455
H(16) H(41) 2.871 3_665
H(16) H(42) 2.901 3_665
H(16) H(54) 3.513 4_465
H(16) H(55) 3.137 3_665
H(16) H(56) 3.237 3_665
H(16) H(58) 3.541 3_665
H(17) C(38) 3.478 3_665
H(17) C(39) 3.027 3_665
H(17) C(40) 3.567 3_665
H(17) H(7) 3.208 2_555
H(17) H(8) 3.378 2_555
H(17) H(11) 3.250 2_555
H(17) H(20) 3.419 4_465
H(17) H(35) 3.132 3_665
H(17) H(42) 2.877 3_665
H(17) H(53) 3.426 4_465
H(17) H(58) 3.543 3_665
H(18) C(2) 3.529 2_555
H(18) C(3) 2.853 2_555
H(18) C(4) 3.165 2_555
H(18) C(8) 2.816 2_555
H(18) C(9) 3.459 2_555
H(18) C(26) 3.411 3_665
H(18) H(7) 2.891 2_555
H(18) H(8) 2.355 2_555
H(18) H(11) 2.828 2_555
H(18) H(15) 3.326 2_555
H(18) H(23) 2.900 3_665
H(18) H(24) 3.056 3_665
H(18) H(55) 3.315 4_465
H(19) C(12) 3.291 2_555
H(19) C(26) 3.530 3_665
H(19) C(36) 2.941 2_655
H(19) C(37) 2.938 2_655
H(19) H(15) 2.466 2_555
H(19) H(16) 3.325 2_555
H(19) H(22) 3.392 3_665
H(19) H(23) 3.425 3_665
H(19) H(24) 3.190 3_665
H(19) H(39) 2.672 2_655
H(19) H(40) 2.684 2_655
H(20) C(13) 3.562 2_555
H(20) C(37) 3.188 2_655
H(20) C(38) 3.383 2_655
H(20) H(11) 3.486 3_665
H(20) H(12) 3.553 3_665
H(20) H(16) 2.703 2_555
H(20) H(17) 3.419 4_565
H(20) H(40) 3.159 2_655
H(20) H(41) 3.465 2_655
H(20) H(41) 2.905 4_465
H(21) C(9) 3.453 3_665
H(21) C(38) 3.414 4_465
H(21) H(10) 3.416 3_665
H(21) H(11) 3.105 3_665
H(21) H(12) 3.270 3_665
H(21) H(41) 2.628 4_465
H(22) C(34) 3.417 4_455
H(22) H(5) 3.399 4_555
H(22) H(19) 3.392 3_665
H(22) H(38) 3.000 4_455
H(22) H(39) 3.416 4_455
H(23) C(7) 3.503 4_555
H(23) C(8) 3.454 4_555
H(23) C(16) 3.260 3_665
H(23) C(17) 3.563 3_665
H(23) H(4) 2.973 4_555
H(23) H(5) 3.284 4_555
H(23) H(8) 2.519 4_555
H(23) H(18) 2.900 3_665
H(23) H(19) 3.425 3_665
H(24) C(15) 3.480 3_665
H(24) C(16) 2.929 3_665
H(24) C(17) 3.031 3_665
H(24) H(18) 3.056 3_665
H(24) H(19) 3.190 3_665
H(25) C(41) 3.498 3_666
H(25) H(32) 3.221 2_646
H(25) H(33) 3.431 2_646
H(25) H(37) 3.555 4_455
H(25) H(43) 3.311 3_666
H(25) H(44) 3.038 3_666
H(25) H(45) 3.191 3_666
H(25) H(47) 3.364 2_646
H(26) C(29) 3.450 2_646
H(26) C(33) 3.527 4_455
H(26) C(34) 3.405 4_455
H(26) H(28) 2.998 2_646
H(26) H(32) 2.862 2_646
H(26) H(33) 3.133 2_646
H(26) H(37) 3.124 4_455
H(26) H(38) 2.873 4_455
H(26) H(46) 2.977 2_646
H(26) H(47) 3.071 2_646
H(27) C(33) 3.231 4_455
H(27) C(34) 3.384 4_455
H(27) H(37) 3.012 4_455
H(27) H(38) 3.270 4_455
H(27) H(45) 3.172 3_666
H(28) C(7) 3.476 3_666
H(28) C(34) 3.301 3_766
H(28) H(4) 3.539 3_666
H(28) H(5) 2.983 3_666
H(28) H(6) 3.359 3_666
H(28) H(26) 2.998 2_656
H(28) H(37) 3.506 3_766
H(28) H(38) 2.451 3_766
H(29) C(7) 3.404 3_666
H(29) C(34) 3.226 3_766
H(29) H(1) 3.494 3_666
H(29) H(5) 2.833 3_666
H(29) H(6) 3.103 3_666
H(29) H(38) 2.556 3_766
H(29) H(39) 3.544 3_766
H(29) H(47) 2.733 2_646
H(30) C(7) 3.135 3_666
H(30) H(4) 3.362 3_666
H(30) H(5) 2.995 3_666
H(30) H(6) 2.579 3_666
H(30) H(43) 3.472 3_666
H(31) H(1) 3.537 4_565
H(31) H(3) 3.341 4_565
H(31) H(37) 3.532 3_766
H(31) H(44) 2.901 4_565
H(31) H(48) 3.282 4_565
H(32) C(27) 3.405 2_656
H(32) C(33) 3.046 3_766
H(32) C(34) 3.552 3_766
H(32) H(25) 3.221 2_656
H(32) H(26) 2.862 2_656
H(32) H(37) 2.183 3_766
H(32) H(38) 3.230 3_766
H(32) H(44) 3.240 4_565
H(32) H(45) 3.170 4_565
H(32) H(48) 3.412 4_565
H(33) H(25) 3.431 2_656
H(33) H(26) 3.133 2_656
H(35) C(14) 3.331 3_665
H(35) H(8) 3.555 4_555
H(35) H(17) 3.132 3_665
H(36) C(42) 3.331 2_646
H(36) C(43) 3.452 2_646
H(36) H(45) 2.766 2_646
H(36) H(46) 3.426 2_646
H(36) H(47) 3.247 2_646
H(36) H(48) 3.267 2_646
H(36) H(48) 3.453 4_565
H(37) C(27) 3.408 4_555
H(37) C(29) 3.141 3_766
H(37) C(42) 3.317 2_646
H(37) H(25) 3.555 4_555
H(37) H(26) 3.124 4_555
H(37) H(27) 3.012 4_555
H(37) H(28) 3.506 3_766
H(37) H(31) 3.532 3_766
H(37) H(32) 2.183 3_766
H(37) H(45) 2.396 2_646
H(37) H(48) 3.210 2_646
H(37) H(48) 3.350 4_565
H(38) C(27) 3.522 4_555
H(38) C(28) 2.929 3_766
H(38) H(5) 3.063 1_655
H(38) H(9) 3.580 4_555
H(38) H(22) 3.000 4_555
H(38) H(26) 2.873 4_555
H(38) H(27) 3.270 4_555
H(38) H(28) 2.451 3_766
H(38) H(29) 2.556 3_766
H(38) H(32) 3.230 3_766
H(38) H(47) 3.493 4_565
H(38) H(48) 3.583 4_565
H(39) C(1) 3.572 1_655
H(39) C(2) 3.594 1_655
H(39) C(6) 3.263 1_655
H(39) C(7) 3.337 1_655
H(39) C(17) 3.582 2_645
H(39) H(1) 2.888 1_655
H(39) H(2) 2.987 1_655
H(39) H(5) 2.459 1_655
H(39) H(19) 2.672 2_645
H(39) H(22) 3.416 4_555
H(39) H(29) 3.544 3_766
H(40) C(6) 3.493 1_655
H(40) C(12) 3.021 1_655
H(40) C(13) 3.094 1_655
H(40) C(17) 3.396 2_645
H(40) C(45) 3.393 4_565
H(40) C(46) 3.165 4_565
H(40) H(2) 2.658 1_655
H(40) H(15) 2.812 1_655
H(40) H(16) 2.956 1_655
H(40) H(19) 2.684 2_645
H(40) H(20) 3.159 2_645
H(40) H(51) 3.308 4_565
H(40) H(52) 3.161 4_565
H(40) H(53) 3.269 4_565
H(40) H(54) 2.559 4_565
H(41) C(18) 3.291 4_565
H(41) C(19) 3.159 4_565
H(41) C(46) 3.597 4_565
H(41) H(16) 3.581 1_655
H(41) H(16) 2.871 3_665
H(41) H(20) 3.465 2_645
H(41) H(20) 2.905 4_565
H(41) H(21) 2.628 4_565
H(41) H(52) 3.074 4_565
H(41) H(53) 3.083 4_565
H(41) H(54) 3.570 4_565
H(42) C(13) 3.268 3_665
H(42) C(14) 3.248 3_665
H(42) H(16) 2.901 3_665
H(42) H(17) 2.877 3_665
H(43) H(4) 3.481 3_666
H(43) H(6) 3.216 3_666
H(43) H(25) 3.311 3_666
H(43) H(30) 3.472 3_666
H(44) C(29) 3.425 4_465
H(44) H(25) 3.038 3_666
H(44) H(31) 2.901 4_465
H(44) H(32) 3.240 4_465
H(45) C(27) 3.580 3_666
H(45) C(32) 3.183 2_656
H(45) C(33) 2.996 2_656
H(45) H(4) 2.977 3_666
H(45) H(25) 3.191 3_666
H(45) H(27) 3.172 3_666
H(45) H(32) 3.170 4_465
H(45) H(36) 2.766 2_656
H(45) H(37) 2.396 2_656
H(46) C(7) 3.384 3_666
H(46) H(4) 2.777 3_666
H(46) H(5) 3.402 3_666
H(46) H(6) 3.459 3_666
H(46) H(26) 2.977 2_656
H(46) H(36) 3.426 2_656
H(47) C(22) 3.415 2_656
H(47) C(23) 3.402 2_656
H(47) C(27) 3.451 2_656
H(47) C(28) 3.464 2_656
H(47) C(34) 3.405 4_465
H(47) H(25) 3.364 2_656
H(47) H(26) 3.071 2_656
H(47) H(29) 2.733 2_656
H(47) H(36) 3.247 2_656
H(47) H(38) 3.493 4_465
H(48) C(31) 3.226 4_465
H(48) C(32) 3.003 4_465
H(48) C(33) 2.930 4_465
H(48) C(34) 3.080 4_465
H(48) C(35) 3.277 4_465
H(48) C(40) 3.343 4_465
H(48) H(31) 3.282 4_465
H(48) H(32) 3.412 4_465
H(48) H(36) 3.267 2_656
H(48) H(36) 3.453 4_465
H(48) H(37) 3.210 2_656
H(48) H(37) 3.350 4_465
H(48) H(38) 3.583 4_465
H(49) C(31) 3.571 4_465
H(49) C(35) 3.112 4_465
H(49) C(36) 3.424 4_465
H(49) C(37) 3.585 4_465
H(49) C(38) 3.478 4_465
H(49) C(39) 3.168 4_465
H(49) C(40) 2.964 4_465
H(51) C(6) 3.229 4_565
H(51) C(37) 3.555 4_465
H(51) H(1) 3.326 4_565
H(51) H(2) 2.585 4_565
H(51) H(3) 3.295 4_565
H(51) H(40) 3.308 4_465
H(52) C(37) 3.148 4_465
H(52) C(38) 3.084 4_465
H(52) H(40) 3.161 4_465
H(52) H(41) 3.074 4_465
H(53) C(13) 3.563 4_565
H(53) C(14) 3.276 4_565
H(53) C(15) 3.531 4_565
H(53) H(10) 3.533 3_665
H(53) H(11) 2.840 3_665
H(53) H(17) 3.426 4_565
H(53) H(40) 3.269 4_465
H(53) H(41) 3.083 4_465
H(54) C(6) 3.477 4_565
H(54) C(11) 2.960 4_565
H(54) C(12) 2.900 4_565
H(54) C(13) 2.990 4_565
H(54) C(14) 3.111 4_565
H(54) C(15) 3.172 4_565
H(54) C(20) 3.104 4_565
H(54) C(37) 3.282 4_465
H(54) H(2) 2.551 4_565
H(54) H(15) 3.376 4_565
H(54) H(16) 3.513 4_565
H(54) H(40) 2.559 4_465
H(54) H(41) 3.570 4_465
H(55) C(9) 3.534 3_665
H(55) C(12) 2.991 3_665
H(55) C(13) 3.191 3_665
H(55) C(15) 2.983 4_565
H(55) C(16) 2.959 4_565
H(55) C(17) 3.244 4_565
H(55) C(18) 3.494 4_565
H(55) C(19) 3.483 4_565
H(55) C(20) 3.262 4_565
H(55) H(10) 3.370 3_665
H(55) H(11) 2.929 3_665
H(55) H(15) 2.797 3_665
H(55) H(16) 3.137 3_665
H(55) H(18) 3.315 4_565
H(56) C(13) 3.464 3_665
H(56) C(19) 3.415 4_565
H(56) C(20) 3.366 4_565
H(56) H(16) 3.237 3_665
H(57) C(9) 3.372 3_665
H(57) C(11) 3.410 3_665
H(57) C(12) 3.448 3_665
H(57) H(10) 2.639 3_665
H(57) H(11) 3.250 3_665
H(57) H(13) 3.457 3_665
H(58) C(11) 3.548 3_665
H(58) C(12) 3.360 3_665
H(58) C(13) 3.144 3_665
H(58) C(14) 3.135 3_665
H(58) C(15) 3.316 3_665
H(58) C(20) 3.508 3_665
H(58) H(16) 3.541 3_665
H(58) H(17) 3.543 3_665

loop_
_geom_torsion_atom_site_label_1
_geom_torsion_atom_site_label_2
_geom_torsion_atom_site_label_3
_geom_torsion_atom_site_label_4
_geom_torsion
O(1) Sm(1) O(2) C(45) 2.92(18)
O(1) Sm(1) O(2) C(48) -175.14(19)
O(2) Sm(1) O(1) C(41) 170.7(2)
O(2) Sm(1) O(1) C(44) -14.9(2)
O(1) Sm(1) C(1) C(2) -117.21(18)
O(1) Sm(1) C(1) C(5) 128.71(17)
O(1) Sm(1) C(1) C(6) 7.7(2)
C(1) Sm(1) O(1) C(41) 68.8(2)
C(1) Sm(1) O(1) C(44) -116.8(2)
O(1) Sm(1) C(2) C(1) 61.43(18)
O(1) Sm(1) C(2) C(3) 174.52(16)
O(1) Sm(1) C(2) C(7) -63.0(2)
C(2) Sm(1) O(1) C(41) 43.5(2)
C(2) Sm(1) O(1) C(44) -142.2(2)
O(1) Sm(1) C(3) C(2) -6.49(19)
O(1) Sm(1) C(3) C(4) 106.69(17)
O(1) Sm(1) C(3) C(8) -130.6(2)
C(3) Sm(1) O(1) C(41) 46.6(2)
C(3) Sm(1) O(1) C(44) -139.0(2)
O(1) Sm(1) C(4) C(3) -93.41(17)
O(1) Sm(1) C(4) C(5) 19.8(2)
O(1) Sm(1) C(4) C(9) 144.23(19)
C(4) Sm(1) O(1) C(41) 81.5(2)
C(4) Sm(1) O(1) C(44) -104.1(2)
O(1) Sm(1) C(5) C(1) -51.01(17)
O(1) Sm(1) C(5) C(4) -163.91(17)
O(1) Sm(1) C(5) C(10) 71.7(2)
C(5) Sm(1) O(1) C(41) 91.0(2)
C(5) Sm(1) O(1) C(44) -94.6(2)
O(1) Sm(1) C(21) C(22) 51.29(19)
O(1) Sm(1) C(21) C(25) -61.7(2)
O(1) Sm(1) C(21) C(26) 176.1(2)
C(21) Sm(1) O(1) C(41) -81.3(2)
C(21) Sm(1) O(1) C(44) 93.1(2)
O(1) Sm(1) C(22) C(21) -139.79(15)
O(1) Sm(1) C(22) C(23) -25.8(2)
O(1) Sm(1) C(22) C(27) 95.4(2)
C(22) Sm(1) O(1) C(41) -58.3(2)
C(22) Sm(1) O(1) C(44) 116.1(2)
O(1) Sm(1) C(23) C(22) 155.23(19)
O(1) Sm(1) C(23) C(24) -91.30(18)
O(1) Sm(1) C(23) C(28) 34.1(2)
C(23) Sm(1) O(1) C(41) -70.4(2)
C(23) Sm(1) O(1) C(44) 104.0(2)
O(1) Sm(1) C(24) C(23) 84.99(18)
O(1) Sm(1) C(24) C(25) -162.30(18)
O(1) Sm(1) C(24) C(29) -40.2(2)
C(24) Sm(1) O(1) C(41) -99.3(2)
C(24) Sm(1) O(1) C(44) 75.1(2)
O(1) Sm(1) C(25) C(21) 131.99(16)
O(1) Sm(1) C(25) C(24) 18.90(19)
O(1) Sm(1) C(25) C(30) -104.2(2)
C(25) Sm(1) O(1) C(41) -108.3(2)
C(25) Sm(1) O(1) C(44) 66.1(2)
O(2) Sm(1) C(1) C(2) 146.06(17)
O(2) Sm(1) C(1) C(5) 31.98(17)
O(2) Sm(1) C(1) C(6) -89.0(2)
C(1) Sm(1) O(2) C(45) 84.78(18)
C(1) Sm(1) O(2) C(48) -93.3(2)
O(2) Sm(1) C(2) C(1) -42.2(2)
O(2) Sm(1) C(2) C(3) 70.92(18)
O(2) Sm(1) C(2) C(7) -166.6(2)
C(2) Sm(1) O(2) C(45) 104.09(19)
C(2) Sm(1) O(2) C(48) -74.0(2)
O(2) Sm(1) C(3) C(2) -123.96(15)
O(2) Sm(1) C(3) C(4) -10.78(18)
O(2) Sm(1) C(3) C(8) 111.9(2)
C(3) Sm(1) O(2) C(45) 133.78(18)
C(3) Sm(1) O(2) C(48) -44.3(2)
O(2) Sm(1) C(4) C(3) 170.01(17)
O(2) Sm(1) C(4) C(5) -76.76(17)
O(2) Sm(1) C(4) C(9) 47.7(2)
C(4) Sm(1) O(2) C(45) 128.57(18)
C(4) Sm(1) O(2) C(48) -49.5(2)
O(2) Sm(1) C(5) C(1) -148.25(17)
O(2) Sm(1) C(5) C(4) 98.85(17)
O(2) Sm(1) C(5) C(10) -25.6(2)
C(5) Sm(1) O(2) C(45) 99.84(18)
C(5) Sm(1) O(2) C(48) -78.2(2)
O(2) Sm(1) C(21) C(22) 159.39(15)
O(2) Sm(1) C(21) C(25) 46.42(17)
O(2) Sm(1) C(21) C(26) -75.8(2)
C(21) Sm(1) O(2) C(45) -127.84(18)
C(21) Sm(1) O(2) C(48) 54.1(2)
O(2) Sm(1) C(22) C(21) -25.11(18)
O(2) Sm(1) C(22) C(23) 88.84(19)
O(2) Sm(1) C(22) C(27) -150.0(2)
C(22) Sm(1) O(2) C(45) -116.02(18)
C(22) Sm(1) O(2) C(48) 65.9(2)
O(2) Sm(1) C(23) C(22) -109.30(18)
O(2) Sm(1) C(23) C(24) 4.2(2)
O(2) Sm(1) C(23) C(28) 129.5(2)
C(23) Sm(1) O(2) C(45) -82.75(19)
C(23) Sm(1) O(2) C(48) 99.2(2)
O(2) Sm(1) C(24) C(23) -176.37(17)
O(2) Sm(1) C(24) C(25) -63.66(17)
O(2) Sm(1) C(24) C(29) 58.4(2)
C(24) Sm(1) O(2) C(45) -80.75(18)
C(24) Sm(1) O(2) C(48) 101.2(2)
O(2) Sm(1) C(25) C(21) -133.02(17)
O(2) Sm(1) C(25) C(24) 113.89(18)
O(2) Sm(1) C(25) C(30) -9.2(2)
C(25) Sm(1) O(2) C(45) -107.01(18)
C(25) Sm(1) O(2) C(48) 74.9(2)
C(1) Sm(1) C(2) C(3) 113.1(2)
C(1) Sm(1) C(2) C(7) -124.4(3)
C(2) Sm(1) C(1) C(5) -114.1(2)
C(2) Sm(1) C(1) C(6) 124.9(3)
C(1) Sm(1) C(3) C(2) -36.83(16)
C(1) Sm(1) C(3) C(4) 76.35(17)
C(1) Sm(1) C(3) C(8) -161.0(2)
C(3) Sm(1) C(1) C(2) 37.20(17)
C(3) Sm(1) C(1) C(5) -76.89(18)
C(3) Sm(1) C(1) C(6) 162.1(3)
C(1) Sm(1) C(4) C(3) -76.25(18)
C(1) Sm(1) C(4) C(5) 36.98(16)
C(1) Sm(1) C(4) C(9) 161.4(2)
C(4) Sm(1) C(1) C(2) 76.80(19)
C(4) Sm(1) C(1) C(5) -37.28(15)
C(4) Sm(1) C(1) C(6) -158.3(2)
C(1) Sm(1) C(5) C(4) -112.9(2)
C(1) Sm(1) C(5) C(10) 122.7(2)
C(5) Sm(1) C(1) C(2) 114.1(2)
C(5) Sm(1) C(1) C(6) -121.0(3)
C(1) Sm(1) C(21) C(22) -77.3(2)
C(1) Sm(1) C(21) C(25) 169.75(16)
C(1) Sm(1) C(21) C(26) 47.5(3)
C(21) Sm(1) C(1) C(2) 24.1(2)
C(21) Sm(1) C(1) C(5) -90.0(2)
C(21) Sm(1) C(1) C(6) 149.0(2)
C(1) Sm(1) C(22) C(21) 128.80(16)
C(1) Sm(1) C(22) C(23) -117.25(18)
C(1) Sm(1) C(22) C(27) 3.9(2)
C(22) Sm(1) C(1) C(2) -12.2(2)
C(22) Sm(1) C(1) C(5) -126.27(16)
C(22) Sm(1) C(1) C(6) 112.7(2)
C(1) Sm(1) C(23) C(22) 88.2(2)
C(1) Sm(1) C(23) C(24) -158.33(16)
C(1) Sm(1) C(23) C(28) -33.0(3)
C(23) Sm(1) C(1) C(2) -49.5(2)
C(23) Sm(1) C(1) C(5) -163.59(15)
C(23) Sm(1) C(1) C(6) 75.4(2)
C(1) Sm(1) C(24) C(23) 48.6(3)
C(1) Sm(1) C(24) C(25) 161.3(2)
C(1) Sm(1) C(24) C(29) -76.6(3)
C(24) Sm(1) C(1) C(2) -80.4(3)
C(24) Sm(1) C(1) C(5) 165.5(2)
C(24) Sm(1) C(1) C(6) 44.5(4)
C(1) Sm(1) C(25) C(21) -33.6(5)
C(1) Sm(1) C(25) C(24) -146.7(4)
C(1) Sm(1) C(25) C(30) 90.2(5)
C(25) Sm(1) C(1) C(2) 49.2(5)
C(25) Sm(1) C(1) C(5) -64.9(5)
C(25) Sm(1) C(1) C(6) 174.1(3)
C(2) Sm(1) C(3) C(4) 113.2(2)
C(2) Sm(1) C(3) C(8) -124.2(3)
C(3) Sm(1) C(2) C(1) -113.1(2)
C(3) Sm(1) C(2) C(7) 122.5(3)
C(2) Sm(1) C(4) C(3) -37.02(16)
C(2) Sm(1) C(4) C(5) 76.20(18)
C(2) Sm(1) C(4) C(9) -159.4(2)
C(4) Sm(1) C(2) C(1) -76.12(18)
C(4) Sm(1) C(2) C(3) 36.97(15)
C(4) Sm(1) C(2) C(7) 159.5(2)
C(2) Sm(1) C(5) C(1) 36.42(17)
C(2) Sm(1) C(5) C(4) -76.48(18)
C(2) Sm(1) C(5) C(10) 159.1(2)
C(5) Sm(1) C(2) C(1) -36.52(16)
C(5) Sm(1) C(2) C(3) 76.57(17)
C(5) Sm(1) C(2) C(7) -160.9(2)
C(2) Sm(1) C(21) C(22) -64.89(17)
C(2) Sm(1) C(21) C(25) -177.86(16)
C(2) Sm(1) C(21) C(26) 59.9(2)
C(21) Sm(1) C(2) C(1) -163.68(17)
C(21) Sm(1) C(2) C(3) -50.58(17)
C(21) Sm(1) C(2) C(7) 71.9(2)
C(2) Sm(1) C(22) C(21) 122.90(16)
C(2) Sm(1) C(22) C(23) -123.15(18)
C(2) Sm(1) C(22) C(27) -2.0(2)
C(22) Sm(1) C(2) C(1) 170.29(17)
C(22) Sm(1) C(2) C(3) -76.62(16)
C(22) Sm(1) C(2) C(7) 45.9(2)
C(2) Sm(1) C(23) C(22) 64.6(2)
C(2) Sm(1) C(23) C(24) 178.11(17)
C(2) Sm(1) C(23) C(28) -56.5(2)
C(23) Sm(1) C(2) C(1) 144.33(17)
C(23) Sm(1) C(2) C(3) -102.57(16)
C(23) Sm(1) C(2) C(7) 19.9(2)
C(2) Sm(1) C(24) C(23) -2.8(2)
C(2) Sm(1) C(24) C(25) 109.9(2)
C(2) Sm(1) C(24) C(29) -128.1(2)
C(24) Sm(1) C(2) C(1) 145.83(17)
C(24) Sm(1) C(2) C(3) -101.08(19)
C(24) Sm(1) C(2) C(7) 21.4(3)
C(2) Sm(1) C(25) C(21) 3.2(2)
C(2) Sm(1) C(25) C(24) -109.85(19)
C(2) Sm(1) C(25) C(30) 127.0(2)
C(25) Sm(1) C(2) C(1) -165.38(17)
C(25) Sm(1) C(2) C(3) -52.3(2)
C(25) Sm(1) C(2) C(7) 70.2(2)
C(3) Sm(1) C(4) C(5) 113.2(2)
C(3) Sm(1) C(4) C(9) -122.4(2)
C(4) Sm(1) C(3) C(2) -113.2(2)
C(4) Sm(1) C(3) C(8) 122.7(3)
C(3) Sm(1) C(5) C(1) 75.97(18)
C(3) Sm(1) C(5) C(4) -36.93(16)
C(3) Sm(1) C(5) C(10) -161.4(2)
C(5) Sm(1) C(3) C(2) -76.16(17)
C(5) Sm(1) C(3) C(4) 37.02(15)
C(5) Sm(1) C(3) C(8) 159.7(2)
C(3) Sm(1) C(21) C(22) -86.90(16)
C(3) Sm(1) C(21) C(25) 160.13(17)
C(3) Sm(1) C(21) C(26) 37.9(2)
C(21) Sm(1) C(3) C(2) 134.96(16)
C(21) Sm(1) C(3) C(4) -111.86(17)
C(21) Sm(1) C(3) C(8) 10.8(2)
C(3) Sm(1) C(22) C(21) 94.81(16)
C(3) Sm(1) C(22) C(23) -151.25(19)
C(3) Sm(1) C(22) C(27) -30.0(2)
C(22) Sm(1) C(3) C(2) 106.47(16)
C(22) Sm(1) C(3) C(4) -140.35(17)
C(22) Sm(1) C(3) C(8) -17.7(2)
C(3) Sm(1) C(23) C(22) 32.6(2)
C(3) Sm(1) C(23) C(24) 146.12(17)
C(3) Sm(1) C(23) C(28) -88.5(2)
C(23) Sm(1) C(3) C(2) 91.54(17)
C(23) Sm(1) C(3) C(4) -155.28(16)
C(23) Sm(1) C(3) C(8) -32.6(2)
C(3) Sm(1) C(24) C(23) -49.0(2)
C(3) Sm(1) C(24) C(25) 63.7(2)
C(3) Sm(1) C(24) C(29) -174.2(2)
C(24) Sm(1) C(3) C(2) 115.51(18)
C(24) Sm(1) C(3) C(4) -131.31(17)
C(24) Sm(1) C(3) C(8) -8.6(3)
C(3) Sm(1) C(25) C(21) -23.3(2)
C(3) Sm(1) C(25) C(24) -136.42(17)
C(3) Sm(1) C(25) C(30) 100.5(2)
C(25) Sm(1) C(3) C(2) 145.98(15)
C(25) Sm(1) C(3) C(4) -100.84(17)
C(25) Sm(1) C(3) C(8) 21.8(2)
C(4) Sm(1) C(5) C(1) 112.9(2)
C(4) Sm(1) C(5) C(10) -124.4(2)
C(5) Sm(1) C(4) C(3) -113.2(2)
C(5) Sm(1) C(4) C(9) 124.4(2)
C(4) Sm(1) C(21) C(22) -114.45(16)
C(4) Sm(1) C(21) C(25) 132.58(17)
C(4) Sm(1) C(21) C(26) 10.4(2)
C(21) Sm(1) C(4) C(3) 72.70(17)
C(21) Sm(1) C(4) C(5) -174.07(16)
C(21) Sm(1) C(4) C(9) -49.7(2)
C(4) Sm(1) C(22) C(21) 75.08(17)
C(4) Sm(1) C(22) C(23) -170.97(17)
C(4) Sm(1) C(22) C(27) -49.8(2)
C(22) Sm(1) C(4) C(3) 44.28(18)
C(22) Sm(1) C(4) C(5) 157.51(16)
C(22) Sm(1) C(4) C(9) -78.1(2)
C(4) Sm(1) C(23) C(22) 13.5(2)
C(4) Sm(1) C(23) C(24) 126.94(18)
C(4) Sm(1) C(23) C(28) -107.7(2)
C(23) Sm(1) C(4) C(3) 37.3(2)
C(23) Sm(1) C(4) C(5) 150.52(17)
C(23) Sm(1) C(4) C(9) -85.1(2)
C(4) Sm(1) C(24) C(23) -96.2(2)
C(4) Sm(1) C(24) C(25) 16.5(2)
C(4) Sm(1) C(24) C(29) 138.6(2)
C(24) Sm(1) C(4) C(3) 88.1(2)
C(24) Sm(1) C(4) C(5) -158.68(18)
C(24) Sm(1) C(4) C(9) -34.3(3)
C(4) Sm(1) C(25) C(21) -57.38(19)
C(4) Sm(1) C(25) C(24) -170.47(16)
C(4) Sm(1) C(25) C(30) 66.4(2)
C(25) Sm(1) C(4) C(3) 97.41(18)
C(25) Sm(1) C(4) C(5) -149.36(16)
C(25) Sm(1) C(4) C(9) -24.9(2)
C(5) Sm(1) C(21) C(22) -118.37(16)
C(5) Sm(1) C(21) C(25) 128.66(16)
C(5) Sm(1) C(21) C(26) 6.4(3)
C(21) Sm(1) C(5) C(1) 120.77(17)
C(21) Sm(1) C(5) C(4) 7.9(2)
C(21) Sm(1) C(5) C(10) -116.6(2)
C(5) Sm(1) C(22) C(21) 91.79(19)
C(5) Sm(1) C(22) C(23) -154.26(17)
C(5) Sm(1) C(22) C(27) -33.1(3)
C(22) Sm(1) C(5) C(1) 80.1(2)
C(22) Sm(1) C(5) C(4) -32.8(2)
C(22) Sm(1) C(5) C(10) -157.28(19)
C(5) Sm(1) C(23) C(22) 62.6(3)
C(5) Sm(1) C(23) C(24) 176.1(2)
C(5) Sm(1) C(23) C(28) -58.5(4)
C(23) Sm(1) C(5) C(1) 38.9(3)
C(23) Sm(1) C(5) C(4) -74.0(3)
C(23) Sm(1) C(5) C(10) 161.6(2)
C(5) Sm(1) C(24) C(23) -173.2(4)
C(5) Sm(1) C(24) C(25) -60.5(5)
C(5) Sm(1) C(24) C(29) 61.6(5)
C(24) Sm(1) C(5) C(1) -151.5(4)
C(24) Sm(1) C(5) C(4) 95.6(4)
C(24) Sm(1) C(5) C(10) -28.8(5)
C(5) Sm(1) C(25) C(21) -82.8(2)
C(5) Sm(1) C(25) C(24) 164.15(16)
C(5) Sm(1) C(25) C(30) 41.0(3)
C(25) Sm(1) C(5) C(1) 161.50(17)
C(25) Sm(1) C(5) C(4) 48.6(2)
C(25) Sm(1) C(5) C(10) -75.8(2)
C(21) Sm(1) C(22) C(23) 113.9(2)
C(21) Sm(1) C(22) C(27) -124.9(3)
C(22) Sm(1) C(21) C(25) -113.0(2)
C(22) Sm(1) C(21) C(26) 124.8(3)
C(21) Sm(1) C(23) C(22) -36.50(17)
C(21) Sm(1) C(23) C(24) 76.97(19)
C(21) Sm(1) C(23) C(28) -157.7(3)
C(23) Sm(1) C(21) C(22) 36.48(16)
C(23) Sm(1) C(21) C(25) -76.48(18)
C(23) Sm(1) C(21) C(26) 161.3(2)
C(21) Sm(1) C(24) C(23) -75.80(19)
C(21) Sm(1) C(24) C(25) 36.90(17)
C(21) Sm(1) C(24) C(29) 159.0(3)
C(24) Sm(1) C(21) C(22) 75.80(17)
C(24) Sm(1) C(21) C(25) -37.16(16)
C(24) Sm(1) C(21) C(26) -159.4(3)
C(21) Sm(1) C(25) C(24) -113.1(2)
C(21) Sm(1) C(25) C(30) 123.8(3)
C(25) Sm(1) C(21) C(22) 113.0(2)
C(25) Sm(1) C(21) C(26) -122.2(3)
C(22) Sm(1) C(23) C(24) 113.5(2)
C(22) Sm(1) C(23) C(28) -121.2(3)
C(23) Sm(1) C(22) C(21) -113.9(2)
C(23) Sm(1) C(22) C(27) 121.2(3)
C(22) Sm(1) C(24) C(23) -36.66(17)
C(22) Sm(1) C(24) C(25) 76.05(19)
C(22) Sm(1) C(24) C(29) -161.9(3)
C(24) Sm(1) C(22) C(21) -77.09(18)
C(24) Sm(1) C(22) C(23) 36.86(18)
C(24) Sm(1) C(22) C(27) 158.1(3)
C(22) Sm(1) C(25) C(21) 36.87(16)
C(22) Sm(1) C(25) C(24) -76.21(18)
C(22) Sm(1) C(25) C(30) 160.7(2)
C(25) Sm(1) C(22) C(21) -37.20(15)
C(25) Sm(1) C(22) C(23) 76.74(19)
C(25) Sm(1) C(22) C(27) -162.1(2)
C(23) Sm(1) C(24) C(25) 112.7(2)
C(23) Sm(1) C(24) C(29) -125.2(3)
C(24) Sm(1) C(23) C(22) -113.5(2)
C(24) Sm(1) C(23) C(28) 125.4(3)
C(23) Sm(1) C(25) C(21) 76.08(18)
C(23) Sm(1) C(25) C(24) -37.01(17)
C(23) Sm(1) C(25) C(30) -160.1(2)
C(25) Sm(1) C(23) C(22) -76.0(2)
C(25) Sm(1) C(23) C(24) 37.42(17)
C(25) Sm(1) C(23) C(28) 162.8(3)
C(24) Sm(1) C(25) C(21) 113.1(2)
C(24) Sm(1) C(25) C(30) -123.1(3)
C(25) Sm(1) C(24) C(23) -112.7(2)
C(25) Sm(1) C(24) C(29) 122.1(3)
Sm(1) O(1) C(41) C(42) 141.1(2)
Sm(1) O(1) C(44) C(43) -155.8(2)
C(41) O(1) C(44) C(43) 19.3(3)
C(44) O(1) C(41) C(42) -34.5(3)
Sm(1) O(2) C(45) C(46) -170.53(16)
Sm(1) O(2) C(48) C(47) -164.81(16)
C(45) O(2) C(48) C(47) 17.0(2)
C(48) O(2) C(45) C(46) 7.9(2)
Sm(1) C(1) C(2) C(3) -69.22(19)
Sm(1) C(1) C(2) C(7) 113.6(2)
Sm(1) C(1) C(5) C(4) 69.38(17)
Sm(1) C(1) C(5) C(10) -111.7(2)
C(2) C(1) C(5) Sm(1) -68.20(19)
C(2) C(1) C(5) C(4) 1.2(2)
C(2) C(1) C(5) C(10) -179.9(2)
C(5) C(1) C(2) Sm(1) 68.41(18)
C(5) C(1) C(2) C(3) -0.8(3)
C(5) C(1) C(2) C(7) -178.0(2)
C(6) C(1) C(2) Sm(1) -115.6(2)
C(6) C(1) C(2) C(3) 175.2(2)
C(6) C(1) C(2) C(7) -2.0(4)
C(6) C(1) C(5) Sm(1) 115.7(2)
C(6) C(1) C(5) C(4) -174.9(2)
C(6) C(1) C(5) C(10) 4.0(4)
Sm(1) C(2) C(3) C(4) -69.97(18)
Sm(1) C(2) C(3) C(8) 114.3(2)
C(1) C(2) C(3) Sm(1) 70.08(19)
C(1) C(2) C(3) C(4) 0.1(2)
C(1) C(2) C(3) C(8) -175.7(2)
C(7) C(2) C(3) Sm(1) -112.7(2)
C(7) C(2) C(3) C(4) 177.3(2)
C(7) C(2) C(3) C(8) 1.6(4)
Sm(1) C(3) C(4) C(5) -69.18(17)
Sm(1) C(3) C(4) C(9) 115.5(2)
C(2) C(3) C(4) Sm(1) 69.80(18)
C(2) C(3) C(4) C(5) 0.6(2)
C(2) C(3) C(4) C(9) -174.7(2)
C(8) C(3) C(4) Sm(1) -114.3(2)
C(8) C(3) C(4) C(5) 176.5(2)
C(8) C(3) C(4) C(9) 1.2(4)
Sm(1) C(4) C(5) C(1) -69.83(17)
Sm(1) C(4) C(5) C(10) 111.3(2)
C(3) C(4) C(5) Sm(1) 68.72(17)
C(3) C(4) C(5) C(1) -1.1(2)
C(3) C(4) C(5) C(10) -180.0(2)
C(9) C(4) C(5) Sm(1) -116.1(2)
C(9) C(4) C(5) C(1) 174.1(2)
C(9) C(4) C(5) C(10) -4.8(4)
Sm(1) C(5) C(10) C(11) -174.52(19)
C(1) C(5) C(10) C(11) -83.9(3)
C(4) C(5) C(10) C(11) 94.8(3)
C(5) C(10) C(11) C(12) -5.8(4)
C(5) C(10) C(11) C(20) 174.8(2)
C(10) C(11) C(12) C(13) 180.0(2)
C(10) C(11) C(20) C(15) -179.1(2)
C(10) C(11) C(20) C(19) 1.3(4)
C(12) C(11) C(20) C(15) 1.5(4)
C(12) C(11) C(20) C(19) -178.1(2)
C(20) C(11) C(12) C(13) -0.7(4)
C(11) C(12) C(13) C(14) -0.8(4)
C(12) C(13) C(14) C(15) 1.3(4)
C(13) C(14) C(15) C(16) 178.5(3)
C(13) C(14) C(15) C(20) -0.4(4)
C(14) C(15) C(16) C(17) -176.6(3)
C(14) C(15) C(20) C(11) -1.0(4)
C(14) C(15) C(20) C(19) 178.6(2)
C(16) C(15) C(20) C(11) -179.9(2)
C(16) C(15) C(20) C(19) -0.3(4)
C(20) C(15) C(16) C(17) 2.3(4)
C(15) C(16) C(17) C(18) -2.4(5)
C(16) C(17) C(18) C(19) 0.4(5)
C(17) C(18) C(19) C(20) 1.6(5)
C(18) C(19) C(20) C(11) 178.0(3)
C(18) C(19) C(20) C(15) -1.6(4)
Sm(1) C(21) C(22) C(23) -69.23(19)
Sm(1) C(21) C(22) C(27) 118.6(2)
Sm(1) C(21) C(25) C(24) 69.98(18)
Sm(1) C(21) C(25) C(30) -119.4(2)
C(22) C(21) C(25) Sm(1) -69.56(18)
C(22) C(21) C(25) C(24) 0.4(2)
C(22) C(21) C(25) C(30) 171.0(2)
C(25) C(21) C(22) Sm(1) 68.68(18)
C(25) C(21) C(22) C(23) -0.6(3)
C(25) C(21) C(22) C(27) -172.7(2)
C(26) C(21) C(22) Sm(1) -116.4(2)
C(26) C(21) C(22) C(23) 174.4(2)
C(26) C(21) C(22) C(27) 2.2(4)
C(26) C(21) C(25) Sm(1) 115.4(2)
C(26) C(21) C(25) C(24) -174.6(2)
C(26) C(21) C(25) C(30) -4.0(4)
Sm(1) C(22) C(23) C(24) -68.53(18)
Sm(1) C(22) C(23) C(28) 116.4(2)
C(21) C(22) C(23) Sm(1) 69.01(18)
C(21) C(22) C(23) C(24) 0.5(3)
C(21) C(22) C(23) C(28) -174.6(2)
C(27) C(22) C(23) Sm(1) -118.5(2)
C(27) C(22) C(23) C(24) 173.0(2)
C(27) C(22) C(23) C(28) -2.1(4)
Sm(1) C(23) C(24) C(25) -69.33(18)
Sm(1) C(23) C(24) C(29) 114.8(2)
C(22) C(23) C(24) Sm(1) 69.11(18)
C(22) C(23) C(24) C(25) -0.2(3)
C(22) C(23) C(24) C(29) -176.1(2)
C(28) C(23) C(24) Sm(1) -116.1(3)
C(28) C(23) C(24) C(25) 174.6(2)
C(28) C(23) C(24) C(29) -1.3(4)
Sm(1) C(24) C(25) C(21) -70.39(18)
Sm(1) C(24) C(25) C(30) 119.0(2)
C(23) C(24) C(25) Sm(1) 70.27(18)
C(23) C(24) C(25) C(21) -0.1(2)
C(23) C(24) C(25) C(30) -170.7(2)
C(29) C(24) C(25) Sm(1) -113.8(2)
C(29) C(24) C(25) C(21) 175.8(2)
C(29) C(24) C(25) C(30) 5.2(4)
Sm(1) C(25) C(30) C(31) 174.38(19)
C(21) C(25) C(30) C(31) -89.6(3)
C(24) C(25) C(30) C(31) 79.4(3)
C(25) C(30) C(31) C(32) 4.2(4)
C(25) C(30) C(31) C(40) -176.3(2)
C(30) C(31) C(32) C(33) 178.1(2)
C(30) C(31) C(40) C(35) -178.0(2)
C(30) C(31) C(40) C(39) 1.4(4)
C(32) C(31) C(40) C(35) 1.5(4)
C(32) C(31) C(40) C(39) -179.1(2)
C(40) C(31) C(32) C(33) -1.4(4)
C(31) C(32) C(33) C(34) 0.1(3)
C(32) C(33) C(34) C(35) 1.2(4)
C(33) C(34) C(35) C(36) 178.2(2)
C(33) C(34) C(35) C(40) -1.0(4)
C(34) C(35) C(36) C(37) -179.2(3)
C(34) C(35) C(40) C(31) -0.3(4)
C(34) C(35) C(40) C(39) -179.7(2)
C(36) C(35) C(40) C(31) -179.6(2)
C(36) C(35) C(40) C(39) 1.0(4)
C(40) C(35) C(36) C(37) 0.0(4)
C(35) C(36) C(37) C(38) -1.2(4)
C(36) C(37) C(38) C(39) 1.4(5)
C(37) C(38) C(39) C(40) -0.4(4)
C(38) C(39) C(40) C(31) 179.8(2)
C(38) C(39) C(40) C(35) -0.8(4)
O(1) C(41) C(42) C(43) 35.6(3)
C(41) C(42) C(43) C(44) -23.3(4)
C(42) C(43) C(44) O(1) 3.4(4)
O(2) C(45) C(46) C(47) -29.3(2)
C(45) C(46) C(47) C(48) 38.7(2)
C(46) C(47) C(48) O(2) -34.8(2)
